data_2006130
loop_
_publ_author_name
'Ng, Seik Weng'

_publ_section_title
;
 Hydronium 2-Carboxybenzenesulfonate
;
_journal_issue 5
_journal_name_full 'Acta Crystallographica Section C'
_journal_page_first 633
_journal_page_last 634
_journal_paper_doi 10.1107/S0108270196015326
_journal_volume 53
_journal_year 1997
_chemical_formula_iupac 'H3 O1 1+, C7 H5 O5 S 1-'
_chemical_formula_moiety '[OH3]^+^ [C7 H5 O5 S]^-^'
_chemical_formula_sum 'C7 H8 O6 S'
_chemical_formula_weight 220.19
_chemical_name_common '2-Sulfobenzoic acid hydrate'
_chemical_name_systematic
;
 Hydronium hydrogen 2-sulfobenzoate
;
_space_group_IT_number 61
_symmetry_cell_setting orthorhombic
_symmetry_space_group_name_Hall '-P 2ac 2ab'
_symmetry_space_group_name_H-M 'P b c a'
_audit_creation_method SHELXL
_cell_angle_alpha 90
_cell_angle_beta 90
_cell_angle_gamma 90
_cell_formula_units_Z 8
_cell_length_a 10.5774(4)
_cell_length_b 7.0688(3)
_cell_length_c 25.6200(10)
_cell_measurement_reflns_used 25
_cell_measurement_temperature 300
_cell_measurement_theta_max 13.0
_cell_measurement_theta_min 12.0
_cell_volume 1915.60(13)
_computing_cell_refinement 'CAD-4 VAX/PC'
_computing_data_collection 'CAD-4 VAX/PC (Enraf-Nonius, 1988)'
_computing_data_reduction 'NRCVAX (Gabe, Le Page, Charland, Lee & White 1989)'
_computing_molecular_graphics 'ZORTEP (Zsolnai & Pritzkow, 1996)'
_computing_publication_material SHELXL93
_computing_structure_refinement 'SHELXL93 (Sheldrick, 1993)'
_computing_structure_solution 'SHELXS86 (Sheldrick, 1990)'
_diffrn_ambient_temperature 300
_diffrn_measurement_device 'Enraf-Nonius CAD-4'
_diffrn_measurement_method \w
_diffrn_radiation_monochromator graphite
_diffrn_radiation_source 'fine-focus sealed tube'
_diffrn_radiation_type MoK\a
_diffrn_radiation_wavelength 0.71073
_diffrn_reflns_av_R_equivalents 0.0000
_diffrn_reflns_av_sigmaI/netI 0.0188
_diffrn_reflns_limit_h_max 12
_diffrn_reflns_limit_h_min 0
_diffrn_reflns_limit_k_max 8
_diffrn_reflns_limit_k_min 0
_diffrn_reflns_limit_l_max 0
_diffrn_reflns_limit_l_min -30
_diffrn_reflns_number 1681
_diffrn_reflns_theta_max 24.96
_diffrn_reflns_theta_min 1.59
_diffrn_standards_decay_% 0.4
_diffrn_standards_interval_time 60
_diffrn_standards_number 3
_exptl_absorpt_coefficient_mu 0.339
_exptl_absorpt_correction_T_max 0.906
_exptl_absorpt_correction_T_min 0.874
_exptl_absorpt_correction_type '\y scan (North, Phillips & Mathews, 1968)'
_exptl_crystal_colour block
_exptl_crystal_density_diffrn 1.527
_exptl_crystal_density_method 'not measured'
_exptl_crystal_description colorless
_exptl_crystal_F_000 912
_exptl_crystal_size_max 0.43
_exptl_crystal_size_mid 0.36
_exptl_crystal_size_min 0.29
_refine_diff_density_max 0.225
_refine_diff_density_min -0.320
_refine_ls_extinction_method none
_refine_ls_goodness_of_fit_all 1.032
_refine_ls_goodness_of_fit_obs 1.085
_refine_ls_hydrogen_treatment 'All H atoms refined'
_refine_ls_matrix_type full
_refine_ls_number_parameters 159
_refine_ls_number_reflns 1681
_refine_ls_number_restraints 0
_refine_ls_restrained_S_all 1.032
_refine_ls_restrained_S_obs 1.085
_refine_ls_R_factor_all 0.0488
_refine_ls_R_factor_obs .0393
_refine_ls_shift/esd_max 0.002
_refine_ls_shift/esd_mean 0.000
_refine_ls_structure_factor_coef Fsqd
_refine_ls_weighting_scheme
;
calc w = 1/[\s^2^(Fo^2^) + (0.0709P)^2^ + 0.7926P]
where P = (Fo^2^ + 2Fc^2^)/3
;
_refine_ls_wR_factor_all 0.1121
_refine_ls_wR_factor_obs .1057
_reflns_number_observed 1381
_reflns_number_total 1681
_reflns_observed_criterion >2sigma(I)
_cod_data_source_file kh1131.cif
_cod_data_source_block ipt167
_cod_original_cell_volume 1915.60(10)
_cod_database_code 2006130

loop_
_symmetry_equiv_pos_as_xyz
'x, y, z'
'-x+1/2, -y, z+1/2'
'-x, y+1/2, -z+1/2'
'x+1/2, -y+1/2, -z'
'-x, -y, -z'
'x-1/2, y, -z-1/2'
'x, -y-1/2, z-1/2'
'-x-1/2, y-1/2, z'

loop_
_atom_site_aniso_label
_atom_site_aniso_U_11
_atom_site_aniso_U_22
_atom_site_aniso_U_33
_atom_site_aniso_U_12
_atom_site_aniso_U_13
_atom_site_aniso_U_23
S1 .0287(3) .0286(3) .0344(4) -.0031(2) -.0009(2) .0035(2)
O1 .0350(10) .0450(10) .0330(10) .0020(10) .0080(10) .0020(10)
O2 .070(2) .0410(10) .0590(10) -.0260(10) -.0160(10) .0120(10)
O3 .0370(10) .0540(10) .0460(10) .0160(10) -.0010(10) .0030(10)
O4 .0430(10) .0730(10) .0360(10) -.0160(10) .0070(10) -.0090(10)
O5 .0320(10) .076(2) .0470(10) -.0130(10) .0070(10) -.0160(10)
O6 .0600(10) .0520(10) .0660(10) .0010(10) -.0160(10) .0050(10)
C1 .0340(10) .0330(10) .0310(10) -.0030(10) .0060(10) -.0020(10)
C2 .049(2) .046(2) .043(2) -.0070(10) .0100(10) .0070(10)
C3 .061(2) .052(2) .0350(10) .010(2) .0030(10) .0090(10)
C4 .043(2) .050(2) .0340(10) .0130(10) -.0080(10) -.0090(10)
C5 .0320(10) .0360(10) .0380(10) .0020(10) -.0010(10) -.0050(10)
C6 .0280(10) .0280(10) .0280(10) .0020(10) .0020(10) -.0030(10)
C7 .0340(10) .0350(10) .0360(10) -.0110(10) .0060(10) .0020(10)

loop_
_atom_site_label
_atom_site_fract_x
_atom_site_fract_y
_atom_site_fract_z
_atom_site_U_iso_or_equiv
_atom_site_thermal_displace_type
_atom_site_calc_flag
_atom_site_refinement_flags
_atom_site_occupancy
_atom_site_disorder_group
_atom_site_type_symbol
S1 -.06206(6) .16762(8) .91519(2) .0306(2) Uani d . 1 . S
O1 -.1080(2) .2837(2) .95772(6) .0378(4) Uani d . 1 . O
O2 -.1459(2) .0127(3) .90347(8) .0566(6) Uani d . 1 . O
O3 .0682(2) .1102(3) .92433(7) .0456(5) Uani d . 1 . O
O4 .1265(2) .5342(3) .92888(7) .0507(5) Uani d . 1 . O
O5 .2546(2) .4622(3) .86294(7) .0513(6) Uani d . 1 . O
O6 -.1215(2) .6901(3) .97200(10) .0593(6) Uani d . 1 . O
C1 .0372(2) .4394(3) .84770(10) .0326(5) Uani d . 1 . C
C2 .0333(3) .5413(4) .80170(10) .0458(7) Uani d . 1 . C
C3 -.0656(3) .5220(4) .76700(10) .0497(7) Uani d . 1 . C
C4 -.1628(3) .3985(4) .77830(10) .0421(7) Uani d . 1 . C
C5 -.1598(2) .2930(4) .82340(10) .0350(6) Uani d . 1 . C
C6 -.0608(2) .3123(3) .85840(10) .0280(5) Uani d . 1 . C
C7 .1433(2) .4807(3) .88500(10) .0353(6) Uani d . 1 . C
H2 .096(3) .614(5) .7970(10) .049(8) Uiso d . 1 . H
H3 -.064(3) .590(5) .7370(10) .050(8) Uiso d . 1 . H
H4 -.229(3) .379(4) .7570(10) .034(7) Uiso d . 1 . H
H5 -.224(3) .207(4) .8310(10) .036(7) Uiso d . 1 . H
H50 .308(4) .498(5) .8820(10) .070(10) Uiso d . 1 . H
H61 -.127(4) .800(5) .942(2) .080(10) Uiso d . 1 . H
H62 -.161(6) .550(10) .968(3) .19(3) Uiso d . 1 . H
H63 -.096(7) .750(10) 1.014(3) .22(3) Uiso d . 1 . H

loop_
_atom_type_symbol
_atom_type_description
_atom_type_scat_dispersion_real
_atom_type_scat_dispersion_imag
_atom_type_scat_source
C C 0.0033 0.0016 'International Tables Vol C Tables 4.2.6.8 and 6.1.1.4'
H H 0.0000 0.0000 'International Tables Vol C Tables 4.2.6.8 and 6.1.1.4'
O O 0.0106 0.0060 'International Tables Vol C Tables 4.2.6.8 and 6.1.1.4'
S S 0.1246 0.1234 'International Tables Vol C Tables 4.2.6.8 and 6.1.1.4'

loop_
_geom_angle_atom_site_label_1
_geom_angle_atom_site_label_2
_geom_angle_atom_site_label_3
_geom_angle
_geom_angle_publ_flag
O1 S1 O2 112.40(10) yes
O1 S1 O3 110.80(10) yes
O2 S1 O3 113.90(10) yes
O1 S1 C6 107.00(10) yes
O2 S1 C6 105.70(10) yes
O3 S1 C6 106.60(10) yes
C2 C1 C6 118.6(2) no
C2 C1 C7 117.6(2) yes
C6 C1 C7 123.7(2) yes
C1 C2 C3 121.4(3) no
C2 C3 C4 119.5(3) no
C3 C4 C5 120.2(3) no
C4 C5 C6 120.5(3) no
C5 C6 C1 119.8(2) no
C5 C6 S1 117.8(2) yes
C1 C6 S1 122.3(2) yes
O4 C7 O5 124.5(2) yes
O4 C7 C1 123.1(2) yes
O5 C7 C1 112.2(2) yes

loop_
_geom_bond_atom_site_label_1
_geom_bond_atom_site_label_2
_geom_bond_site_symmetry_2
_geom_bond_distance
_geom_bond_publ_flag
S1 O1 . 1.448(2) yes
S1 O2 . 1.441(2) yes
S1 O3 . 1.456(2) yes
S1 C6 . 1.779(2) yes
O4 C7 . 1.200(3) yes
O5 C7 . 1.312(3) yes
C1 C2 . 1.384(4) no
C1 C6 . 1.398(3) no
C1 C7 . 1.502(3) yes
C2 C3 . 1.379(4) no
C3 C4 . 1.379(4) no
C4 C5 . 1.376(4) no
C5 C6 . 1.385(3) no
O5 O3 8_665 2.661(3) yes
O6 O1 . 2.900(3) yes
O6 O2 1_565 2.890(3) yes
O6 O3 5_567 3.060(3) yes
